data_2002827
loop_
_publ_author_name
'Mueller-Buschbaum, Hk'
'Mertens, B'

_publ_section_title
;
Synthese und Roentgen-Strukturuntersuchung von Rb4 Cd (V O) (V2 O7)2 Cl
und Tl4 Cd (V O) (V2 O7)2 Cl
;
_journal_name_full
;
Zeitschrift fuer Naturforschung, Teil B. Anorganische Chemie,
Organische Chemie (42,1987-)
;
_journal_page_first 453
_journal_page_last 456
_journal_volume 52
_journal_year 1997
_chemical_formula_structural 'Rb4 Cd (V O) (V2 O7)2 Cl'
_chemical_formula_sum 'Cd Cl O15 Rb4 V5'
_chemical_name_systematic
;
Tetrarubidium cadmium oxovanadium bis(divanadate) chloride
;
_space_group_IT_number 75
_symmetry_cell_setting tetragonal
_symmetry_Int_Tables_number 75
_symmetry_space_group_name_Hall 'P 4'
_symmetry_space_group_name_H-M 'P 4'
_cell_angle_alpha 90
_cell_angle_beta 90
_cell_angle_gamma 90
_cell_formula_units_Z 1
_cell_length_a 9.1421(13)
_cell_length_b 9.1421(13)
_cell_length_c 5.5250(6)
_cell_volume 461.8
_refine_ls_R_factor_all 0.0756
_cod_database_code 2002827

loop_
_symmetry_equiv_pos_as_xyz
x,y,z
-x,-y,z
y,-x,z
-y,x,z

loop_
_atom_site_aniso_label
_atom_site_aniso_U_11
_atom_site_aniso_U_12
_atom_site_aniso_U_13
_atom_site_aniso_U_22
_atom_site_aniso_U_23
_atom_site_aniso_U_33
Cd1 0.0096(2) 0. 0. 0.0096(2) 0. 0.0219(5)
Rb1 0.0208(3) -0.0080(3) 0.0009(3) 0.0318(4) -0.0009(4) 0.0245(3)
V1 0.0092(4) -0.0001(4) -0.0006(5) 0.0093(4) -0.0004(5) 0.0183(5)
V2 0.0082(5) 0. 0. 0.0082(5) 0. 0.0201(12)
Cl1 0.0217(10) 0. 0. 0.0217(10) 0. 0.019(2)
O1 0.024(3) 0.009(3) -0.001(3) 0.029(3) 0.007(3) 0.023(3)
O2 0.013(2) -0.012(2) 0.008(3) 0.032(3) -0.014(3) 0.034(3)
O3 0.025(3) -0.001(2) -0.002(3) 0.012(2) 0.002(2) 0.032(3)
O4 0.028(4) 0.012(3) 0. 0.014(4) 0. 0.023(4)
O5 0.033(5) 0. 0. 0.033(5) 0. 0.025(7)

loop_
_atom_site_label
_atom_site_type_symbol
_atom_site_symmetry_multiplicity
_atom_site_Wyckoff_symbol
_atom_site_fract_x
_atom_site_fract_y
_atom_site_fract_z
_atom_site_occupancy
_atom_site_attached_hydrogens
_atom_site_calc_flag
Cd1 Cd2+ 1 a 0. 0. 0.5 1. 0 d
Rb1 Rb1+ 4 d 0.67482(9) 0.16536(10) 0.9388(2) 1. 0 d
V1 V5+ 4 d 0.38270(13) 0.14267(12) 0.4613(3) 1. 0 d
V2 V5+ 1 b 0.5 0.5 0.4922(6) 1. 0 d
Cl1 Cl1- 1 a 0. 0. 0.0366(8) 1. 0 d
O1 O2- 4 d 0.3852(8) 0.1416(8) 0.1678(14) 1. 0 d
O2 O2- 4 d 0.2139(7) 0.1119(8) 0.5584(13) 1. 0 d
O3 O2- 4 d 0.4424(8) 0.3104(7) 0.5815(13) 1. 0 d
O4 O2- 2 c 0.5 0. 0.5746(17) 1. 0 d
O5 O2- 1 b 0.5 0.5 0.2043(27) 1. 0 d

loop_
_atom_type_symbol
_atom_type_oxidation_number
Cd2+ 2.000
Rb1+ 1.000
V5+ 5.000
Cl1- -1.000
O2- -2.000
